data_2311190
loop_
_publ_author_name
'Mohamed, Shaaban K.'
'Akkurt, Mehmet'
'Elremaily, Mahmoud A. A.'
'Ali, Ali M.'
'Albayati, Mustafa R.'

_publ_section_title
;
 Amino-[(1H-benzimidazol-2-yl)amino]-methaniminium
 4-methyl-benzene-sulfonate.
;
_journal_coeditor_code SJ5349
_journal_issue 'Pt 10'
_journal_name_full 'Acta crystallographica. Section E, Structure reports online'
_journal_page_first o1543
_journal_page_last 4
_journal_paper_doi 10.1107/S1600536813024975
_journal_volume 69
_journal_year 2013
_chemical_formula_iupac 'C8 H10 N5 +, C7 H7 O3 S -'
_chemical_formula_moiety 'C8 H10 N5 +, C7 H7 O3 S -'
_chemical_formula_sum 'C15 H17 N5 O3 S'
_chemical_formula_weight 347.41
_chemical_name_systematic
;
Amino[(1<i>H</i>-benzimidazol-2-yl)amino]methaniminium 4-methylbenzenesulfonate
;
_space_group_IT_number 14
_space_group_name_Hall '-P 2ybc'
_space_group_name_H-M_alt 'P 1 21/c 1'
_symmetry_cell_setting monoclinic
_symmetry_space_group_name_Hall '-P 2ybc'
_symmetry_space_group_name_H-M 'P 1 21/c 1'
_cell_angle_alpha 90
_cell_angle_beta 90.013(2)
_cell_angle_gamma 90
_cell_formula_units_Z 8
_cell_length_a 12.3821(4)
_cell_length_b 17.8077(7)
_cell_length_c 14.5112(5)
_cell_measurement_reflns_used 9624
_cell_measurement_temperature 100(2)
_cell_measurement_theta_max 25.07
_cell_measurement_theta_min 2.45
_cell_volume 3199.7(2)
_computing_cell_refinement 'SAINT (Bruker, 2013)'
_computing_data_collection 'APEX2 (Bruker, 2013)'
_computing_data_reduction 'SAINT (Bruker, 2013)'
_computing_molecular_graphics 'ORTEP-3 for Windows (Farrugia, 2012)'
_computing_publication_material 'WinGX (Farrugia, 2012) and PLATON (Spek, 2009)'
_computing_structure_refinement 'SHELXL97 (Sheldrick, 2008)'
_computing_structure_solution 'SHELXS97 (Sheldrick, 2008)'
_diffrn_ambient_temperature 100(2)
_diffrn_measured_fraction_theta_full 0.980
_diffrn_measured_fraction_theta_max 0.998
_diffrn_measurement_device_type 'Bruker APEXII CCD'
_diffrn_measurement_method '\f and \w scans'
_diffrn_radiation_monochromator graphite
_diffrn_radiation_source 'sealed tube'
_diffrn_radiation_type MoK\a
_diffrn_radiation_wavelength 0.71073
_diffrn_reflns_av_R_equivalents 0.0441
_diffrn_reflns_av_sigmaI/netI 0.0474
_diffrn_reflns_limit_h_max 14
_diffrn_reflns_limit_h_min -14
_diffrn_reflns_limit_k_max 21
_diffrn_reflns_limit_k_min -17
_diffrn_reflns_limit_l_max 17
_diffrn_reflns_limit_l_min -17
_diffrn_reflns_number 20618
_diffrn_reflns_reduction_process
;
;
_diffrn_reflns_theta_full 25.24
_diffrn_reflns_theta_max 25.08
_diffrn_reflns_theta_min 2.45
_exptl_absorpt_coefficient_mu 0.228
_exptl_absorpt_correction_type none
_exptl_crystal_colour colourless
_exptl_crystal_density_diffrn 1.442
_exptl_crystal_density_method 'Not Measured'
_exptl_crystal_description plate
_exptl_crystal_F_000 1456
_exptl_crystal_size_max 0.35
_exptl_crystal_size_mid 0.10
_exptl_crystal_size_min 0.04
_refine_diff_density_max 0.334
_refine_diff_density_min -0.376
_refine_ls_extinction_method none
_refine_ls_goodness_of_fit_ref 1.046
_refine_ls_hydrogen_treatment mixed
_refine_ls_matrix_type full
_refine_ls_number_parameters 469
_refine_ls_number_reflns 5679
_refine_ls_number_restraints 15
_refine_ls_restrained_S_all 1.047
_refine_ls_R_factor_all 0.0683
_refine_ls_R_factor_gt 0.0436
_refine_ls_shift/su_max 0.000
_refine_ls_shift/su_mean 0.000
_refine_ls_structure_factor_coef Fsqd
_refine_ls_weighting_details 'W=1/[\S^2^(FO^2^)+(0.0495P)^2^+1.3622P] where P=(FO^2^+2FC^2^)/3'
_refine_ls_weighting_scheme calc
_refine_ls_wR_factor_gt 0.0995
_refine_ls_wR_factor_ref 0.1087
_reflns_number_gt 4108
_reflns_number_total 5679
_reflns_threshold_expression I>2\s(I)
_cod_data_source_file sj5349sup1.cif
_cod_data_source_block I
_cod_original_sg_symbol_H-M 'P 21/c'
_cod_database_code 2311190

loop_
_symmetry_equiv_pos_site_id
_symmetry_equiv_pos_as_xyz
1 x,y,z
2 -x,1/2+y,1/2-z
3 -x,-y,-z
4 x,1/2-y,1/2+z

loop_
_atom_site_aniso_label
_atom_site_aniso_U_11
_atom_site_aniso_U_22
_atom_site_aniso_U_33
_atom_site_aniso_U_12
_atom_site_aniso_U_13
_atom_site_aniso_U_23
N1 0.0175(11) 0.0148(11) 0.0202(11) 0.0030(9) 0.0011(8) -0.0053(9)
N2 0.0175(11) 0.0146(11) 0.0187(10) 0.0009(9) -0.0013(8) -0.0022(9)
N3 0.0129(10) 0.0180(12) 0.0232(11) 0.0025(9) 0.0019(8) 0.0001(9)
N4 0.0207(12) 0.0157(13) 0.0275(12) 0.0043(9) 0.0027(9) 0.0042(10)
N5 0.0198(11) 0.0176(13) 0.0311(12) 0.0049(10) 0.0052(9) 0.0061(10)
C8 0.0206(13) 0.0171(14) 0.0149(12) 0.0004(10) -0.0044(9) -0.0027(10)
C9 0.0251(14) 0.0175(14) 0.0249(13) 0.0049(11) -0.0062(11) -0.0048(11)
C10 0.0340(16) 0.0160(15) 0.0300(14) 0.0006(12) -0.0085(12) 0.0008(12)
C11 0.0266(14) 0.0202(14) 0.0250(13) -0.0053(11) -0.0048(11) 0.0034(12)
C12 0.0209(13) 0.0218(15) 0.0204(13) -0.0014(11) -0.0038(10) -0.0014(11)
C13 0.0204(13) 0.0124(13) 0.0178(12) 0.0007(10) -0.0059(10) -0.0037(10)
C14 0.0170(12) 0.0141(13) 0.0162(12) 0.0004(10) -0.0025(9) -0.0028(10)
C15 0.0180(13) 0.0197(15) 0.0167(12) 0.0020(11) -0.0008(10) -0.0011(10)
N6 0.0163(11) 0.0157(12) 0.0208(11) 0.0034(9) -0.0005(8) 0.0031(9)
N7 0.0190(11) 0.0135(11) 0.0171(10) 0.0001(9) 0.0012(8) 0.0004(9)
N8 0.0142(10) 0.0154(12) 0.0227(11) 0.0021(9) -0.0021(8) 0.0005(9)
N9 0.0200(12) 0.0127(12) 0.0290(12) 0.0035(9) -0.0014(9) -0.0056(10)
N10 0.0198(12) 0.0177(13) 0.0342(13) 0.0039(10) -0.0042(10) -0.0051(10)
C23 0.0201(13) 0.0146(13) 0.0174(12) -0.0003(10) 0.0049(10) 0.0027(10)
C24 0.0250(14) 0.0169(14) 0.0272(14) 0.0042(11) 0.0062(11) 0.0025(11)
C25 0.0318(15) 0.0137(14) 0.0312(15) -0.0006(12) 0.0112(12) -0.0005(12)
C26 0.0268(14) 0.0190(14) 0.0262(14) -0.0059(12) 0.0044(11) -0.0033(12)
C27 0.0185(13) 0.0205(15) 0.0234(13) -0.0014(11) 0.0050(10) 0.0014(11)
C28 0.0203(13) 0.0150(13) 0.0156(12) 0.0009(10) 0.0052(10) 0.0030(10)
C29 0.0178(13) 0.0161(14) 0.0148(12) 0.0009(10) 0.0021(9) 0.0030(10)
C30 0.0184(13) 0.0166(14) 0.0153(12) -0.0007(10) 0.0007(10) 0.0001(10)
S1 0.0165(3) 0.0142(3) 0.0205(3) 0.0006(2) 0.0007(2) 0.0022(3)
O1 0.0190(9) 0.0171(10) 0.0267(9) 0.0007(7) -0.0013(7) 0.0067(8)
O2 0.0166(9) 0.0212(10) 0.0245(9) 0.0000(7) 0.0024(7) 0.0013(8)
O3 0.0222(9) 0.0130(9) 0.0245(9) -0.0008(7) -0.0026(7) 0.0001(7)
C1 0.0182(13) 0.0117(13) 0.0246(13) -0.0023(10) 0.0032(10) 0.0000(11)
C2 0.0279(15) 0.0370(17) 0.0272(14) 0.0119(13) 0.0009(12) -0.0022(13)
C3 0.0344(17) 0.049(2) 0.0254(15) 0.0067(14) -0.0032(12) -0.0034(14)
C4 0.0267(15) 0.0379(18) 0.0291(15) -0.0119(13) 0.0026(12) -0.0130(13)
C5 0.0242(15) 0.051(2) 0.0404(18) 0.0084(14) 0.0052(13) -0.0144(15)
C6 0.0251(15) 0.0411(19) 0.0302(15) 0.0109(13) -0.0043(12) -0.0029(14)
C7 0.0329(17) 0.073(3) 0.0332(17) -0.0122(16) 0.0085(13) -0.0214(17)
S2 0.0163(3) 0.0140(3) 0.0206(3) 0.0006(2) -0.0008(2) -0.0022(3)
O4 0.0170(9) 0.0209(10) 0.0253(9) 0.0016(7) -0.0014(7) -0.0022(8)
O5 0.0213(9) 0.0137(10) 0.0279(9) -0.0003(7) 0.0010(7) -0.0009(8)
O6 0.0196(9) 0.0186(10) 0.0271(9) 0.0019(7) 0.0010(7) -0.0054(8)
C16 0.0260(15) 0.0418(19) 0.0311(15) 0.0109(13) 0.0044(12) 0.0083(14)
C17 0.0252(16) 0.053(2) 0.0410(18) 0.0095(14) -0.0048(13) 0.0168(16)
C18 0.0275(15) 0.0349(18) 0.0262(14) -0.0088(13) -0.0032(11) 0.0110(13)
C19 0.0334(16) 0.048(2) 0.0245(15) 0.0070(14) 0.0019(12) 0.0014(14)
C20 0.0271(15) 0.0367(17) 0.0266(14) 0.0116(13) -0.0002(11) 0.0016(13)
C21 0.0194(13) 0.0114(13) 0.0226(13) -0.0029(10) -0.0044(10) 0.0016(10)
C22 0.0365(18) 0.075(3) 0.0342(17) -0.0139(17) -0.0102(14) 0.0238(18)

loop_
_atom_site_type_symbol
_atom_site_label
_atom_site_fract_x
_atom_site_fract_y
_atom_site_fract_z
_atom_site_U_iso_or_equiv
_atom_site_thermal_displace_type
_atom_site_calc_flag
_atom_site_refinement_flags
_atom_site_occupancy
N N1 -0.06286(16) 0.53699(11) 0.14245(14) 0.0175(6) Uani d D 1.000
N N2 0.09357(15) 0.48502(11) 0.09774(13) 0.0169(6) Uani d . 1.000
N N3 -0.03173(16) 0.40955(11) 0.18217(14) 0.0180(6) Uani d D 1.000
N N4 0.12756(17) 0.34452(13) 0.15854(15) 0.0213(7) Uani d D 1.000
N N5 -0.01669(17) 0.28656(13) 0.22877(15) 0.0228(7) Uani d D 1.000
C C8 -0.00584(19) 0.59345(14) 0.09792(15) 0.0175(8) Uani d . 1.000
C C9 -0.0290(2) 0.66825(15) 0.08044(17) 0.0225(8) Uani d . 1.000
C C10 0.0487(2) 0.70888(15) 0.03340(18) 0.0267(9) Uani d . 1.000
C C11 0.1448(2) 0.67604(14) 0.00378(18) 0.0239(8) Uani d . 1.000
C C12 0.1676(2) 0.60121(14) 0.02124(16) 0.0210(8) Uani d . 1.000
C C13 0.09108(19) 0.56002(14) 0.06984(16) 0.0169(7) Uani d . 1.000
C C14 0.00195(18) 0.47560(13) 0.14059(16) 0.0158(7) Uani d . 1.000
C C15 0.02761(19) 0.34569(14) 0.18891(16) 0.0181(8) Uani d . 1.000
N N6 0.56311(16) 0.46290(12) 1.14251(14) 0.0176(7) Uani d D 1.000
N N7 0.40627(15) 0.51515(11) 1.09786(13) 0.0165(6) Uani d . 1.000
N N8 0.53226(16) 0.59052(11) 1.18216(14) 0.0174(6) Uani d D 1.000
N N9 0.37236(17) 0.65557(12) 1.15834(15) 0.0206(7) Uani d D 1.000
N N10 0.51667(17) 0.71349(13) 1.22845(15) 0.0239(7) Uani d D 1.000
C C23 0.50569(19) 0.40666(14) 1.09794(16) 0.0174(7) Uani d . 1.000
C C24 0.5292(2) 0.33155(14) 1.08030(18) 0.0230(8) Uani d . 1.000
C C25 0.4513(2) 0.29117(15) 1.03352(18) 0.0256(8) Uani d . 1.000
C C26 0.3551(2) 0.32380(14) 1.00391(18) 0.0240(8) Uani d . 1.000
C C27 0.33247(19) 0.39879(14) 1.02117(16) 0.0208(8) Uani d . 1.000
C C28 0.40902(19) 0.43994(14) 1.06964(16) 0.0170(7) Uani d . 1.000
C C29 0.49835(18) 0.52464(14) 1.14061(15) 0.0162(8) Uani d . 1.000
C C30 0.47239(19) 0.65446(14) 1.18866(16) 0.0168(8) Uani d . 1.000
S S1 0.21220(5) 0.14511(3) 0.19245(4) 0.0171(2) Uani d . 1.000
O O1 0.25453(12) 0.08701(10) 0.25384(11) 0.0209(5) Uani d . 1.000
O O2 0.09531(12) 0.14896(9) 0.19288(11) 0.0208(5) Uani d . 1.000
O O3 0.26233(12) 0.21792(9) 0.21165(11) 0.0199(5) Uani d . 1.000
C C1 0.25080(18) 0.12068(13) 0.07911(17) 0.0182(8) Uani d . 1.000
C C2 0.1867(2) 0.14390(16) 0.00683(19) 0.0307(9) Uani d . 1.000
C C3 0.2188(2) 0.13075(18) -0.08296(19) 0.0363(10) Uani d . 1.000
C C4 0.3145(2) 0.09439(17) -0.10240(19) 0.0312(9) Uani d . 1.000
C C5 0.3776(2) 0.07199(19) -0.0290(2) 0.0385(10) Uani d . 1.000
C C6 0.3467(2) 0.08403(17) 0.06154(19) 0.0321(9) Uani d . 1.000
C C7 0.3494(2) 0.0806(2) -0.2003(2) 0.0464(13) Uani d . 1.000
S S2 0.71207(5) 0.14502(3) 0.80768(4) 0.0170(2) Uani d . 1.000
O O4 0.59550(13) 0.14897(10) 0.80726(11) 0.0211(5) Uani d . 1.000
O O5 0.76233(12) 0.21802(9) 0.78844(11) 0.0210(5) Uani d . 1.000
O O6 0.75459(13) 0.08684(10) 0.74612(11) 0.0218(5) Uani d . 1.000
C C16 0.8464(2) 0.08440(17) 0.93848(19) 0.0330(9) Uani d . 1.000
C C17 0.8775(2) 0.07195(19) 1.0293(2) 0.0397(10) Uani d . 1.000
C C18 0.8143(2) 0.09440(17) 1.10254(18) 0.0295(9) Uani d . 1.000
C C19 0.7187(2) 0.13093(18) 1.08268(19) 0.0353(10) Uani d . 1.000
C C20 0.6868(2) 0.14404(16) 0.99331(19) 0.0301(9) Uani d . 1.000
C C21 0.75051(19) 0.12081(14) 0.92102(16) 0.0178(8) Uani d . 1.000
C C22 0.8491(2) 0.0808(2) 1.2004(2) 0.0486(13) Uani d . 1.000
H HN1 -0.1196(16) 0.5434(14) 0.1755(16) 0.0210 Uiso d DU 1.000
H HN3 -0.0980(14) 0.4078(15) 0.1986(17) 0.0220 Uiso d DU 1.000
H H4A 0.148(2) 0.3840(12) 0.1274(17) 0.0260 Uiso d DU 1.000
H H4B 0.1687(18) 0.3051(12) 0.1641(18) 0.0260 Uiso d DU 1.000
H H5A -0.0860(14) 0.2874(16) 0.2457(18) 0.0270 Uiso d DU 1.000
H H5B 0.021(2) 0.2448(12) 0.2250(19) 0.0270 Uiso d DU 1.000
H H9 -0.09500 0.69050 0.09980 0.0270 Uiso c RU 1.000
H H10 0.03620 0.76050 0.02100 0.0320 Uiso c RU 1.000
H H11 0.19580 0.70560 -0.02910 0.0290 Uiso c RU 1.000
H H12 0.23300 0.57890 0.00080 0.0250 Uiso c RU 1.000
H HN6 0.6213(15) 0.4571(15) 1.1766(16) 0.0210 Uiso d DU 1.000
H HN8 0.5993(14) 0.5904(15) 1.2000(16) 0.0210 Uiso d DU 1.000
H H9A 0.353(2) 0.6174(12) 1.1260(16) 0.0250 Uiso d DU 1.000
H H9B 0.3349(19) 0.6944(12) 1.1706(18) 0.0250 Uiso d DU 1.000
H H10A 0.478(2) 0.7546(12) 1.2263(19) 0.0290 Uiso d DU 1.000
H H10B 0.5849(14) 0.7141(16) 1.2466(18) 0.0290 Uiso d DU 1.000
H H24 0.59530 0.30930 1.09940 0.0280 Uiso c RU 1.000
H H25 0.46380 0.23950 1.02110 0.0310 Uiso c RU 1.000
H H26 0.30410 0.29410 0.97130 0.0290 Uiso c RU 1.000
H H27 0.26710 0.42120 1.00060 0.0250 Uiso c RU 1.000
H H2 0.12040 0.16900 0.01870 0.0370 Uiso c RU 1.000
H H3 0.17410 0.14710 -0.13220 0.0440 Uiso c RU 1.000
H H5 0.44430 0.04750 -0.04100 0.0460 Uiso c RU 1.000
H H6 0.39100 0.06730 0.11090 0.0390 Uiso c RU 1.000
H H7A 0.33560 0.12570 -0.23730 0.0690 Uiso c RU 1.000
H H7B 0.30860 0.03830 -0.22580 0.0690 Uiso c RU 1.000
H H7C 0.42680 0.06900 -0.20160 0.0690 Uiso c RU 1.000
H H16 0.89080 0.06800 0.88910 0.0400 Uiso c RU 1.000
H H17 0.94410 0.04730 1.04120 0.0480 Uiso c RU 1.000
H H19 0.67400 0.14740 1.13190 0.0420 Uiso c RU 1.000
H H20 0.62060 0.16920 0.98150 0.0360 Uiso c RU 1.000
H H22A 0.80090 0.04390 1.22900 0.0730 Uiso c RU 1.000
H H22B 0.84580 0.12800 1.23500 0.0730 Uiso c RU 1.000
H H22C 0.92330 0.06170 1.20100 0.0730 Uiso c RU 1.000

loop_
_atom_type_symbol
_atom_type_description
_atom_type_scat_dispersion_real
_atom_type_scat_dispersion_imag
_atom_type_scat_source
C C 0.0033 0.0016 ' International Tables Vol C Tables 4.2.6.8 and 6.1.1.4'
H H 0.0000 0.0000 ' International Tables Vol C Tables 4.2.6.8 and 6.1.1.4'
N N 0.0061 0.0033 ' International Tables Vol C Tables 4.2.6.8 and 6.1.1.4'
O O 0.0106 0.0060 ' International Tables Vol C Tables 4.2.6.8 and 6.1.1.4'
S S 0.1246 0.1234 ' International Tables Vol C Tables 4.2.6.8 and 6.1.1.4'

loop_
_geom_angle_atom_site_label_1
_geom_angle_atom_site_label_2
_geom_angle_atom_site_label_3
_geom_angle
_geom_angle_publ_flag
O2 S1 C1 106.62(10) no
O3 S1 C1 106.28(10) no
O1 S1 O3 111.02(10) no
O1 S1 C1 107.21(10) no
O1 S1 O2 112.88(9) no
O2 S1 O3 112.38(9) no
O6 S2 C21 107.36(11) no
O4 S2 O5 112.31(10) no
O5 S2 C21 106.21(11) no
O5 S2 O6 110.96(10) no
O4 S2 O6 113.00(10) no
O4 S2 C21 106.55(11) no
C8 N1 C14 105.87(19) no
C13 N2 C14 104.01(19) no
C14 N3 C15 125.4(2) no
C8 N1 HN1 125.5(17) no
C14 N1 HN1 127.1(16) no
C14 N3 HN3 116.2(18) no
C15 N3 HN3 118.0(18) no
C15 N4 H4A 115.7(16) no
C15 N4 H4B 122.2(15) no
H4A N4 H4B 122(2) no
C15 N5 H5A 120.4(18) no
H5A N5 H5B 123(2) no
C15 N5 H5B 115.2(16) no
C23 N6 C29 105.77(19) no
C28 N7 C29 103.93(19) no
C29 N8 C30 125.0(2) no
C29 N6 HN6 126.1(17) no
C23 N6 HN6 126.6(18) no
C29 N8 HN8 114.7(17) no
C30 N8 HN8 120.1(18) no
C30 N9 H9B 117.1(16) no
C30 N9 H9A 115.7(16) no
H9A N9 H9B 127(2) no
C30 N10 H10B 122.5(18) no
H10A N10 H10B 122(2) no
C30 N10 H10A 115.1(16) no
C9 C8 C13 122.2(2) no
N1 C8 C13 105.3(2) no
N1 C8 C9 132.5(2) no
C8 C9 C10 116.7(2) no
C9 C10 C11 121.8(2) no
C10 C11 C12 121.4(2) no
C11 C12 C13 117.5(2) no
N2 C13 C8 110.0(2) no
C8 C13 C12 120.5(2) no
N2 C13 C12 129.6(2) no
N1 C14 N3 119.8(2) no
N1 C14 N2 114.9(2) no
N2 C14 N3 125.3(2) no
N4 C15 N5 121.7(2) no
N3 C15 N5 118.3(2) no
N3 C15 N4 119.9(2) no
C10 C9 H9 122.00 no
C8 C9 H9 122.00 no
C11 C10 H10 119.00 no
C9 C10 H10 119.00 no
C10 C11 H11 119.00 no
C12 C11 H11 119.00 no
C13 C12 H12 121.00 no
C11 C12 H12 121.00 no
N6 C23 C24 132.2(2) no
N6 C23 C28 105.6(2) no
C24 C23 C28 122.2(2) no
C23 C24 C25 116.4(2) no
C24 C25 C26 122.1(2) no
C25 C26 C27 121.2(2) no
C26 C27 C28 117.5(2) no
N7 C28 C23 109.9(2) no
N7 C28 C27 129.5(2) no
C23 C28 C27 120.6(2) no
N7 C29 N8 125.5(2) no
N6 C29 N7 114.7(2) no
N6 C29 N8 119.8(2) no
N8 C30 N10 118.1(2) no
N8 C30 N9 120.2(2) no
N9 C30 N10 121.8(2) no
C25 C24 H24 122.00 no
C23 C24 H24 122.00 no
C24 C25 H25 119.00 no
C26 C25 H25 119.00 no
C25 C26 H26 119.00 no
C27 C26 H26 119.00 no
C28 C27 H27 121.00 no
C26 C27 H27 121.00 no
S1 C1 C6 121.45(19) no
S1 C1 C2 118.58(18) no
C2 C1 C6 119.8(2) no
C1 C2 C3 120.1(2) no
C2 C3 C4 121.3(3) no
C5 C4 C7 121.3(2) no
C3 C4 C5 117.7(3) no
C3 C4 C7 121.1(2) no
C4 C5 C6 122.1(2) no
C1 C6 C5 119.1(2) no
C1 C2 H2 120.00 no
C3 C2 H2 120.00 no
C4 C3 H3 119.00 no
C2 C3 H3 119.00 no
C4 C5 H5 119.00 no
C6 C5 H5 119.00 no
C1 C6 H6 120.00 no
C5 C6 H6 120.00 no
H7B C7 H7C 110.00 no
C4 C7 H7A 109.00 no
C4 C7 H7B 110.00 no
C4 C7 H7C 109.00 no
H7A C7 H7B 109.00 no
H7A C7 H7C 109.00 no
C17 C16 C21 119.2(2) no
C16 C17 C18 121.8(2) no
C17 C18 C19 117.5(2) no
C17 C18 C22 121.2(2) no
C19 C18 C22 121.2(2) no
C18 C19 C20 121.5(2) no
C19 C20 C21 120.2(2) no
S2 C21 C16 121.26(19) no
S2 C21 C20 118.83(19) no
C16 C21 C20 119.7(2) no
C17 C16 H16 120.00 no
C21 C16 H16 120.00 no
C16 C17 H17 119.00 no
C18 C17 H17 119.00 no
C18 C19 H19 119.00 no
C20 C19 H19 119.00 no
C19 C20 H20 120.00 no
C21 C20 H20 120.00 no
C18 C22 H22A 109.00 no
C18 C22 H22B 109.00 no
C18 C22 H22C 109.00 no
H22A C22 H22B 109.00 no
H22A C22 H22C 110.00 no
H22B C22 H22C 109.00 no

loop_
_geom_bond_atom_site_label_1
_geom_bond_atom_site_label_2
_geom_bond_distance
_geom_bond_publ_flag
S1 O2 1.4490(16) no
S1 O3 1.4642(17) no
S1 O1 1.4624(18) no
S1 C1 1.767(3) no
S2 C21 1.766(2) no
S2 O6 1.4659(18) no
S2 O5 1.4681(17) no
S2 O4 1.4451(17) no
N1 C14 1.356(3) no
N1 C8 1.388(3) no
N2 C14 1.305(3) no
N2 C13 1.396(3) no
N3 C15 1.357(3) no
N3 C14 1.386(3) no
N4 C15 1.314(3) no
N5 C15 1.321(3) no
N1 HN1 0.86(2) no
N3 HN3 0.855(18) no
N4 H4A 0.87(2) no
N4 H4B 0.87(2) no
N5 H5A 0.893(18) no
N5 H5B 0.88(2) no
N6 C29 1.361(3) no
N6 C23 1.388(3) no
N7 C28 1.401(3) no
N7 C29 1.309(3) no
N8 C29 1.384(3) no
N8 C30 1.362(3) no
N9 C30 1.315(3) no
N10 C30 1.319(3) no
N6 HN6 0.88(2) no
N8 HN8 0.870(18) no
N9 H9B 0.85(2) no
N9 H9A 0.86(2) no
N10 H10B 0.885(19) no
N10 H10A 0.88(2) no
C8 C9 1.386(4) no
C8 C13 1.400(3) no
C9 C10 1.384(4) no
C10 C11 1.394(4) no
C11 C12 1.386(4) no
C12 C13 1.391(3) no
C9 H9 0.9500 no
C10 H10 0.9500 no
C11 H11 0.9500 no
C12 H12 0.9500 no
C23 C24 1.393(4) no
C23 C28 1.397(3) no
C24 C25 1.381(4) no
C25 C26 1.393(4) no
C26 C27 1.387(4) no
C27 C28 1.389(3) no
C24 H24 0.9500 no
C25 H25 0.9500 no
C26 H26 0.9500 no
C27 H27 0.9500 no
C1 C6 1.379(3) no
C1 C2 1.379(4) no
C2 C3 1.382(4) no
C3 C4 1.380(4) no
C4 C7 1.505(4) no
C4 C5 1.380(4) no
C5 C6 1.385(4) no
C2 H2 0.9500 no
C3 H3 0.9500 no
C5 H5 0.9500 no
C6 H6 0.9500 no
C7 H7B 0.9800 no
C7 H7C 0.9800 no
C7 H7A 0.9800 no
C16 C17 1.391(4) no
C16 C21 1.376(4) no
C17 C18 1.379(4) no
C18 C19 1.381(4) no
C18 C22 1.504(4) no
C19 C20 1.376(4) no
C20 C21 1.376(4) no
C16 H16 0.9500 no
C17 H17 0.9500 no
C19 H19 0.9500 no
C20 H20 0.9500 no
C22 H22A 0.9800 no
C22 H22B 0.9800 no
C22 H22C 0.9800 no

loop_
_geom_hbond_atom_site_label_D
_geom_hbond_atom_site_label_H
_geom_hbond_atom_site_label_A
_geom_hbond_site_symmetry_A
_geom_hbond_distance_DH
_geom_hbond_distance_HA
_geom_hbond_distance_DA
_geom_hbond_angle_DHA
_geom_hbond_publ_flag
N1 HN1 O1 2_555 0.86(2) 2.11(2) 2.948(3) 166(2) yes
N3 HN3 O6 4_454 0.855(18) 1.954(18) 2.805(3) 173(2) yes
N6 HN6 O6 4_555 0.88(2) 2.09(2) 2.944(3) 164(2) yes
N8 HN8 O1 2_656 0.870(18) 1.931(18) 2.799(2) 177(2) yes
N4 H4A N2 . 0.87(2) 1.97(2) 2.686(3) 139(2) yes
N4 H4B O3 . 0.87(2) 2.06(2) 2.909(3) 166(2) yes
N5 H5A O5 4_454 0.893(18) 1.980(18) 2.871(3) 176(3) yes
N5 H5B O2 . 0.88(2) 1.99(2) 2.863(3) 169(3) yes
N9 H9A N7 . 0.86(2) 1.98(2) 2.683(3) 138(2) yes
N9 H9B O5 3_667 0.85(2) 2.06(2) 2.906(3) 174(2) yes
N10 H10A O4 3_667 0.88(2) 2.00(2) 2.863(3) 167(3) yes
N10 H10B O3 2_656 0.885(19) 1.987(18) 2.872(3) 179(3) yes
C2 H2 O2 . 0.95 2.57 2.929(3) 103 no
C7 H7C O4 1_554 0.98 2.53 3.283(3) 133 yes
C20 H20 O4 . 0.95 2.57 2.928(3) 102 no

loop_
_geom_torsion_atom_site_label_1
_geom_torsion_atom_site_label_2
_geom_torsion_atom_site_label_3
_geom_torsion_atom_site_label_4
_geom_torsion
_geom_torsion_publ_flag
O1 S1 C1 C2 152.0(2) no
O2 S1 C1 C2 30.8(2) no
O3 S1 C1 C2 -89.3(2) no
O1 S1 C1 C6 -32.8(2) no
O2 S1 C1 C6 -153.9(2) no
O3 S1 C1 C6 86.0(2) no
O5 S2 C21 C20 89.1(2) no
O6 S2 C21 C20 -152.1(2) no
O6 S2 C21 C16 32.8(2) no
O4 S2 C21 C16 154.2(2) no
O5 S2 C21 C16 -85.9(2) no
O4 S2 C21 C20 -30.8(2) no
C14 N1 C8 C9 -178.3(3) no
C14 N1 C8 C13 1.4(2) no
C8 N1 C14 N3 178.5(2) no
C8 N1 C14 N2 -1.8(3) no
C13 N2 C14 N3 -179.0(2) no
C14 N2 C13 C8 -0.3(3) no
C13 N2 C14 N1 1.3(3) no
C14 N2 C13 C12 180.0(2) no
C14 N3 C15 N5 -178.4(2) no
C15 N3 C14 N2 3.6(4) no
C14 N3 C15 N4 3.5(4) no
C15 N3 C14 N1 -176.6(2) no
C23 N6 C29 N8 178.4(2) no
C23 N6 C29 N7 -1.5(3) no
C29 N6 C23 C24 -178.6(3) no
C29 N6 C23 C28 1.5(2) no
C28 N7 C29 N8 -179.1(2) no
C29 N7 C28 C27 180.0(3) no
C29 N7 C28 C23 0.2(3) no
C28 N7 C29 N6 0.8(3) no
C30 N8 C29 N6 -176.5(2) no
C29 N8 C30 N9 3.6(4) no
C30 N8 C29 N7 3.4(4) no
C29 N8 C30 N10 -178.4(2) no
N1 C8 C13 N2 -0.7(3) no
C9 C8 C13 N2 179.0(2) no
C9 C8 C13 C12 -1.2(4) no
C13 C8 C9 C10 0.1(4) no
N1 C8 C9 C10 179.8(2) no
N1 C8 C13 C12 179.1(2) no
C8 C9 C10 C11 1.0(4) no
C9 C10 C11 C12 -0.9(4) no
C10 C11 C12 C13 -0.2(4) no
C11 C12 C13 C8 1.2(3) no
C11 C12 C13 N2 -179.0(2) no
C28 C23 C24 C25 -0.4(4) no
N6 C23 C24 C25 179.7(2) no
C24 C23 C28 N7 179.0(2) no
N6 C23 C28 N7 -1.0(3) no
N6 C23 C28 C27 179.2(2) no
C24 C23 C28 C27 -0.8(4) no
C23 C24 C25 C26 1.1(4) no
C24 C25 C26 C27 -0.8(4) no
C25 C26 C27 C28 -0.4(4) no
C26 C27 C28 C23 1.2(3) no
C26 C27 C28 N7 -178.6(2) no
S1 C1 C2 C3 175.1(2) no
C2 C1 C6 C5 0.8(4) no
C6 C1 C2 C3 -0.3(4) no
S1 C1 C6 C5 -174.4(2) no
C1 C2 C3 C4 0.1(4) no
C2 C3 C4 C7 -179.7(3) no
C2 C3 C4 C5 -0.4(4) no
C3 C4 C5 C6 1.0(5) no
C7 C4 C5 C6 -179.8(3) no
C4 C5 C6 C1 -1.1(5) no
C17 C16 C21 C20 -0.3(4) no
C17 C16 C21 S2 174.8(2) no
C21 C16 C17 C18 0.7(5) no
C16 C17 C18 C19 -0.8(5) no
C16 C17 C18 C22 -179.8(3) no
C17 C18 C19 C20 0.5(4) no
C22 C18 C19 C20 179.5(3) no
C18 C19 C20 C21 -0.1(4) no
C19 C20 C21 C16 0.0(4) no
C19 C20 C21 S2 -175.2(2) no
